data_7152197
loop_
_publ_author_name
'Sharma, Ankit'
'Besnard, C\'eline'
'Gu\'en\'ee, Laure'
'Lacour, J\'er\^ome'

_publ_section_title
;
 Asymmetric synthesis of ethano-Tr\"oger bases using CuTC-catalyzed diazo
 decomposition reactions.
;
_journal_issue 5
_journal_name_full 'Organic &amp; biomolecular chemistry'
_journal_page_first 966
_journal_page_last 969
_journal_paper_doi 10.1039/c1ob06751f
_journal_volume 10
_journal_year 2012
_chemical_formula_moiety 'C22 H24 N2 O3'
_chemical_formula_sum 'C22 H24 N2 O3'
_chemical_formula_weight 364.44
_space_group_IT_number 15
_symmetry_cell_setting monoclinic
_symmetry_space_group_name_Hall '-C 2yc'
_symmetry_space_group_name_H-M 'C 1 2/c 1'
_atom_sites_solution_hydrogens geom
_atom_sites_solution_primary direct
_cell_angle_alpha 90
_cell_angle_beta 93.201(10)
_cell_angle_gamma 90
_cell_formula_units_Z 8
_cell_length_a 17.051(2)
_cell_length_b 7.5405(6)
_cell_length_c 28.226(4)
_cell_measurement_reflns_used 15643
_cell_measurement_temperature 220
_cell_measurement_theta_max 29
_cell_measurement_theta_min 1
_cell_volume 3623.4(7)
_computing_cell_refinement 'IPDS (Stoe & Cie, 1996)'
_computing_data_collection 'IPDS (Stoe & Cie, 1996)'
_computing_data_reduction 'XRED (Stoe & Cie 1996)'
_computing_molecular_graphics 'CAMERON (Watkin et al., 1996)'
_computing_publication_material 'CRYSTALS (Betteridge et al., 2003)'
_computing_structure_refinement 'CRYSTALS (Betteridge et al., 2003)'
_computing_structure_solution 'SIR92 (Altomare et al., 1994)'
_diffrn_ambient_temperature 220
_diffrn_measured_fraction_theta_full 0.997
_diffrn_measured_fraction_theta_max 0.984
_diffrn_measurement_device Area
_diffrn_measurement_device_type 'Stoe IPDS'
_diffrn_measurement_method \w
_diffrn_radiation_monochromator graphite
_diffrn_radiation_type 'Mo K\a'
_diffrn_radiation_wavelength 0.71073
_diffrn_reflns_av_R_equivalents 0.051
_diffrn_reflns_limit_h_max 20
_diffrn_reflns_limit_h_min -20
_diffrn_reflns_limit_k_max 9
_diffrn_reflns_limit_k_min -9
_diffrn_reflns_limit_l_max 34
_diffrn_reflns_limit_l_min -34
_diffrn_reflns_number 11824
_diffrn_reflns_theta_full 25.143
_diffrn_reflns_theta_max 25.657
_diffrn_reflns_theta_min 1.445
_diffrn_standards_number 0
_exptl_absorpt_coefficient_mu 0.089
_exptl_absorpt_correction_type none
_exptl_crystal_colour orange
_exptl_crystal_density_diffrn 1.336
_exptl_crystal_density_method 'not measured'
_exptl_crystal_description platelet
_exptl_crystal_F_000 1552
_exptl_crystal_size_max 0.500
_exptl_crystal_size_mid 0.400
_exptl_crystal_size_min 0.050
_refine_diff_density_max 0.34
_refine_diff_density_min -0.28
_refine_ls_extinction_method None
_refine_ls_goodness_of_fit_ref 1.1573
_refine_ls_hydrogen_treatment constr
_refine_ls_matrix_type full
_refine_ls_number_parameters 244
_refine_ls_number_reflns 3373
_refine_ls_number_restraints 0
_refine_ls_R_factor_all 0.0721
_refine_ls_R_factor_gt 0.0667
_refine_ls_shift/su_max 0.0002460
_refine_ls_shift/su_mean 0.0000379
_refine_ls_structure_factor_coef Fsqd
_refine_ls_weighting_details
;
Method, part 1, Chebychev polynomial, (Watkin, 1994, Prince, 1982)
[weight] = 1.0/[A~0~*T~0~(x)+A~1~*T~1~(x) ... +A~n-1~]*T~n-1~(x)]
where A~i~ are the Chebychev coefficients listed below and x= Fcalc/Fmax
Method = Robust Weighting (Prince, 1982)
W = [weight] * [1-(deltaF/6*sigmaF)^2^]^2^
A~i~ are:
18.2 21.2 6.66
;
_refine_ls_weighting_scheme calc
_refine_ls_wR_factor_all 0.1015
_refine_ls_wR_factor_gt 0.1011
_refine_ls_wR_factor_ref 0.1015
_reflns_limit_h_max 20
_reflns_limit_h_min -20
_reflns_limit_k_max 9
_reflns_limit_k_min 0
_reflns_limit_l_max 34
_reflns_limit_l_min 0
_reflns_number_gt 3013
_reflns_number_total 3385
_reflns_threshold_expression I>2.0\s(I)
_oxford_diffrn_Wilson_B_factor 0.00
_oxford_diffrn_Wilson_scale 0.00
_oxford_refine_ls_r_factor_ref 0.0721
_oxford_refine_ls_scale 0.4684(7)
_oxford_reflns_number_all 3373
_oxford_reflns_threshold_expression_ref I>-10.0\s(I)
_cod_data_source_file c1ob06751f.txt
_cod_data_source_block 5c
_cod_depositor_comments
;
The following automatic conversions were performed:

'_symmetry_cell_setting' value 'Monoclinic' changed to 'monoclinic'
according to /home/saulius/struct/CIF-dictionaries/cif_core.dic
dictionary named 'cif_core.dic' version 2.4.1 from 2010-06-29.

Automatic conversion script
Id: cif_fix_values 1715 2011-07-08 13:25:40Z adriana 
;
_cod_original_cell_volume 3623.3(7)
_cod_original_sg_symbol_H-M 'C 1 2/c 1 '
_cod_database_code 7152197

loop_
_symmetry_equiv_pos_as_xyz
x,y,z
-x,-y,-z
x+1/2,y+1/2,z
-x+1/2,-y+1/2,-z
-x,y,-z+1/2
x,-y,z+1/2
-x+1/2,y+1/2,-z+1/2
x+1/2,-y+1/2,z+1/2

loop_
_atom_site_label
_atom_site_type_symbol
_atom_site_fract_x
_atom_site_fract_y
_atom_site_fract_z
_atom_site_U_iso_or_equiv
_atom_site_occupancy
_atom_site_adp_type
_atom_site_refinement_flags_posn
O1 O 1.14332(10) 0.2791(3) 0.64007(7) 0.0466 1.0000 Uani .
C2 C 1.22673(15) 0.2605(5) 0.64186(11) 0.0522 1.0000 Uani .
C5 C 1.10250(16) 0.1427(4) 0.62352(10) 0.0409 1.0000 Uani .
O6 O 1.13088(12) 0.0103(3) 0.61057(9) 0.0623 1.0000 Uani .
C7 C 1.01535(14) 0.1842(4) 0.62343(9) 0.0342 1.0000 Uani .
N8 N 0.97061(12) 0.0278(3) 0.61283(7) 0.0347 1.0000 Uani .
C9 C 0.89337(15) 0.0518(4) 0.59406(9) 0.0362 1.0000 Uani .
C10 C 0.86934(17) -0.0586(4) 0.55722(10) 0.0488 1.0000 Uani .
C11 C 0.79652(19) -0.0423(5) 0.53537(10) 0.0563 1.0000 Uani .
C12 C 0.74532(18) 0.0829(5) 0.54925(11) 0.0525 1.0000 Uani .
C13 C 0.66529(19) 0.1032(6) 0.52591(12) 0.0772 1.0000 Uani .
C14 C 0.76822(16) 0.1901(4) 0.58642(10) 0.0456 1.0000 Uani .
C15 C 0.84158(15) 0.1768(4) 0.60928(9) 0.0363 1.0000 Uani .
C16 C 0.85982(15) 0.2967(4) 0.65042(9) 0.0380 1.0000 Uani .
N17 N 0.91867(12) 0.2358(3) 0.68420(7) 0.0337 1.0000 Uani .
C18 C 0.99756(14) 0.2645(4) 0.67157(9) 0.0369 1.0000 Uani .
C19 C 0.97875(16) -0.1102(4) 0.64807(10) 0.0409 1.0000 Uani .
C20 C 0.93033(15) -0.0888(4) 0.69046(9) 0.0355 1.0000 Uani .
C21 C 0.90231(15) 0.0711(4) 0.70538(9) 0.0345 1.0000 Uani .
C22 C 0.85477(15) 0.0734(4) 0.74294(9) 0.0401 1.0000 Uani .
C23 C 0.83884(16) -0.0781(4) 0.76670(10) 0.0436 1.0000 Uani .
C24 C 0.86921(16) -0.2372(4) 0.75402(10) 0.0426 1.0000 Uani .
C25 C 0.91398(15) -0.2398(4) 0.71565(10) 0.0414 1.0000 Uani .
C26 C 0.85589(18) -0.4008(4) 0.78138(12) 0.0589 1.0000 Uani .
O4 O 0.98755(13) 0.4670(3) 0.58922(8) 0.0527 1.0000 Uani .
C27 C 1.00276(16) 0.3164(4) 0.58255(10) 0.0415 1.0000 Uani .
C28 C 1.01447(18) 0.2444(5) 0.53474(10) 0.0510 1.0000 Uani .
H182 H 1.0330 0.2106 0.6963 0.0448 1.0000 Uiso R
H181 H 1.0086 0.3916 0.6704 0.0449 1.0000 Uiso R
H221 H 0.8328 0.1841 0.7519 0.0477 1.0000 Uiso R
H162 H 0.8766 0.4118 0.6384 0.0456 1.0000 Uiso R
H161 H 0.8119 0.3102 0.6664 0.0449 1.0000 Uiso R
H101 H 0.9042 -0.1452 0.5468 0.0583 1.0000 Uiso R
H111 H 0.7814 -0.1187 0.5102 0.0669 1.0000 Uiso R
H141 H 0.7332 0.2790 0.5965 0.0544 1.0000 Uiso R
H231 H 0.8080 -0.0723 0.7931 0.0532 1.0000 Uiso R
H192 H 1.0328 -0.1161 0.6596 0.0488 1.0000 Uiso R
H191 H 0.9618 -0.2267 0.6327 0.0481 1.0000 Uiso R
H251 H 0.9340 -0.3509 0.7059 0.0495 1.0000 Uiso R
H283 H 1.0558 0.1601 0.5360 0.0777 1.0000 Uiso R
H282 H 1.0250 0.3383 0.5152 0.0782 1.0000 Uiso R
H281 H 0.9661 0.1862 0.5242 0.0778 1.0000 Uiso R
H263 H 0.8805 -0.5025 0.7677 0.0893 1.0000 Uiso R
H262 H 0.8792 -0.3927 0.8124 0.0890 1.0000 Uiso R
H261 H 0.8009 -0.4290 0.7826 0.0893 1.0000 Uiso R
H133 H 0.6545 0.2224 0.5157 0.1165 1.0000 Uiso R
H131 H 0.6245 0.0666 0.5462 0.1163 1.0000 Uiso R
H132 H 0.6596 0.0267 0.4982 0.1165 1.0000 Uiso R
H23 H 1.2502 0.3734 0.6488 0.0787 1.0000 Uiso R
H22 H 1.2416 0.1749 0.6648 0.0786 1.0000 Uiso R
H21 H 1.2404 0.2184 0.6122 0.0780 1.0000 Uiso R

loop_
_atom_site_aniso_label
_atom_site_aniso_U_11
_atom_site_aniso_U_22
_atom_site_aniso_U_33
_atom_site_aniso_U_23
_atom_site_aniso_U_13
_atom_site_aniso_U_12
O1 0.0297(10) 0.0469(13) 0.0641(13) -0.0075(11) 0.0101(9) -0.0044(9)
C2 0.0283(14) 0.063(2) 0.065(2) 0.0073(18) 0.0068(13) -0.0030(15)
C5 0.0374(15) 0.0456(18) 0.0405(16) -0.0031(14) 0.0088(12) 0.0000(14)
O6 0.0405(12) 0.0552(15) 0.0927(18) -0.0258(13) 0.0169(12) 0.0057(11)
C7 0.0301(13) 0.0356(15) 0.0373(14) -0.0075(12) 0.0060(11) 0.0003(12)
N8 0.0341(12) 0.0326(13) 0.0379(12) -0.0078(10) 0.006(1) -0.0006(10)
C9 0.0355(14) 0.0374(16) 0.0362(14) -0.0022(13) 0.0065(11) -0.0078(12)
C10 0.0520(18) 0.051(2) 0.0443(17) -0.0110(15) 0.0123(14) -0.0149(16)
C11 0.060(2) 0.067(2) 0.0408(17) -0.0043(17) -0.0008(15) -0.0348(19)
C12 0.0425(17) 0.064(2) 0.0508(18) 0.0147(17) -0.0026(14) -0.0209(17)
C13 0.056(2) 0.101(3) 0.072(2) 0.027(2) -0.0197(18) -0.032(2)
C14 0.0375(15) 0.0507(19) 0.0489(17) 0.0119(15) 0.0047(13) -0.0065(14)
C15 0.0346(14) 0.0364(16) 0.0383(15) 0.0023(12) 0.0053(11) -0.0054(12)
C16 0.0339(14) 0.0361(16) 0.0445(16) -0.0010(13) 0.0072(12) 0.0046(12)
N17 0.0305(11) 0.0314(12) 0.0396(12) -0.0062(10) 0.0061(9) 0.0000(10)
C18 0.0336(14) 0.0359(15) 0.0417(15) -0.0109(13) 0.0066(11) -0.0028(12)
C19 0.0397(15) 0.0345(16) 0.0491(17) -0.0061(14) 0.0072(13) 0.0061(13)
C20 0.0299(13) 0.0355(15) 0.0411(15) -0.0030(13) 0.0028(11) 0.0025(12)
C21 0.0308(13) 0.0367(15) 0.0362(14) -0.0031(12) 0.0024(11) 0.0008(12)
C22 0.0368(15) 0.0427(17) 0.0416(16) -0.0064(14) 0.0087(12) -0.0006(13)
C23 0.0384(15) 0.0505(19) 0.0424(16) 0.0024(15) 0.0057(13) -0.0045(14)
C24 0.0349(15) 0.0450(17) 0.0474(17) 0.0062(15) -0.0027(12) -0.0056(14)
C25 0.0350(14) 0.0351(16) 0.0536(18) -0.0003(14) -0.0017(13) 0.0039(13)
C26 0.0498(19) 0.055(2) 0.072(2) 0.0215(19) 0.0023(16) -0.0046(17)
O4 0.0617(14) 0.0387(13) 0.0590(13) 0.0033(11) 0.0150(11) 0.0053(11)
C27 0.0320(15) 0.0447(18) 0.0485(17) -0.0060(14) 0.0073(12) -0.0038(13)
C28 0.0555(18) 0.059(2) 0.0394(16) 0.0004(16) 0.0115(14) -0.0044(17)

loop_
_atom_type_symbol
_atom_type_scat_dispersion_real
_atom_type_scat_dispersion_imag
_atom_type_scat_Cromer_Mann_a1
_atom_type_scat_Cromer_Mann_b1
_atom_type_scat_Cromer_Mann_a2
_atom_type_scat_Cromer_Mann_b2
_atom_type_scat_Cromer_Mann_a3
_atom_type_scat_Cromer_Mann_b3
_atom_type_scat_Cromer_Mann_a4
_atom_type_scat_Cromer_Mann_b4
_atom_type_scat_Cromer_Mann_c
_atom_type_scat_source
C 0.0033 0.0016 2.3100 20.8439 1.0200 10.2075 1.5886 0.5687 0.8650 51.6512 0.2156 'International Tables Vol C 4.2.6.8 and 6.1.1.4'
N 0.0061 0.0033 12.2126 0.0057 3.1322 9.8933 2.0125 28.9975 1.1663 0.5826 -11.5290 'International Tables Vol C 4.2.6.8 and 6.1.1.4'
O 0.0106 0.0060 3.0485 13.2771 2.2868 5.7011 1.5463 0.3239 0.8670 32.9089 0.2508 'International Tables Vol C 4.2.6.8 and 6.1.1.4'
H 0.0000 0.0000 0.4930 10.5109 0.3229 26.1257 0.1402 3.1424 0.0408 57.7998 0.0030 'International Tables Vol C 4.2.6.8 and 6.1.1.4'

loop_
_geom_angle_atom_site_label_1
_geom_angle_atom_site_label_2
_geom_angle_atom_site_label_3
_geom_angle
_geom_angle_publ_flag
C2 O1 C5 116.3(2) yes
O1 C2 H23 108.9 no
O1 C2 H22 108.8 no
H23 C2 H22 112.2 no
O1 C2 H21 107.4 no
H23 C2 H21 111.3 no
H22 C2 H21 108.2 no
O1 C5 O6 123.8(3) yes
O1 C5 C7 109.8(2) yes
O6 C5 C7 126.4(3) yes
C5 C7 N8 110.0(2) yes
C5 C7 C18 108.8(2) yes
N8 C7 C18 112.5(2) yes
C5 C7 C27 103.4(2) yes
N8 C7 C27 109.2(2) yes
C18 C7 C27 112.6(2) yes
C7 N8 C9 116.9(2) yes
C7 N8 C19 115.0(2) yes
C9 N8 C19 113.9(2) yes
N8 C9 C10 116.1(3) yes
N8 C9 C15 125.1(2) yes
C10 C9 C15 118.7(3) yes
C9 C10 C11 120.9(3) yes
C9 C10 H101 119.2 no
C11 C10 H101 119.9 no
C10 C11 C12 121.1(3) yes
C10 C11 H111 119.5 no
C12 C11 H111 119.4 no
C11 C12 C13 122.1(3) yes
C11 C12 C14 118.2(3) yes
C13 C12 C14 119.7(3) yes
C12 C13 H133 112.7 no
C12 C13 H131 112.4 no
H133 C13 H131 108.3 no
C12 C13 H132 110.0 no
H133 C13 H132 107.7 no
H131 C13 H132 105.4 no
C12 C14 C15 122.0(3) yes
C12 C14 H141 119.3 no
C15 C14 H141 118.7 no
C14 C15 C9 119.0(3) yes
C14 C15 C16 117.7(3) yes
C9 C15 C16 123.3(2) yes
C15 C16 N17 115.8(2) yes
C15 C16 H162 108.7 no
N17 C16 H162 108.0 no
C15 C16 H161 106.5 no
N17 C16 H161 107.8 no
H162 C16 H161 110.0 no
C16 N17 C18 115.0(2) yes
C16 N17 C21 114.8(2) yes
C18 N17 C21 116.8(2) yes
C7 C18 N17 113.4(2) yes
C7 C18 H182 108.7 no
N17 C18 H182 108.1 no
C7 C18 H181 108.0 no
N17 C18 H181 110.1 no
H182 C18 H181 108.5 no
N8 C19 C20 115.9(2) yes
N8 C19 H192 108.8 no
C20 C19 H192 107.1 no
N8 C19 H191 108.5 no
C20 C19 H191 106.1 no
H192 C19 H191 110.5 no
C19 C20 C21 123.8(3) yes
C19 C20 C25 117.3(2) yes
C21 C20 C25 118.9(2) yes
N17 C21 C20 124.2(2) yes
N17 C21 C22 117.1(2) yes
C20 C21 C22 118.7(3) yes
C21 C22 C23 120.9(3) yes
C21 C22 H221 118.3 no
C23 C22 H221 120.8 no
C22 C23 C24 121.4(3) yes
C22 C23 H231 119.4 no
C24 C23 H231 119.2 no
C23 C24 C25 117.4(3) yes
C23 C24 C26 121.7(3) yes
C25 C24 C26 120.8(3) yes
C20 C25 C24 122.5(3) yes
C20 C25 H251 119.5 no
C24 C25 H251 118.1 no
C24 C26 H263 111.8 no
C24 C26 H262 111.2 no
H263 C26 H262 104.7 no
C24 C26 H261 112.4 no
H263 C26 H261 106.5 no
H262 C26 H261 109.9 no
C7 C27 O4 121.9(3) yes
C7 C27 C28 115.3(3) yes
O4 C27 C28 122.7(3) yes
C27 C28 H283 110.4 no
C27 C28 H282 107.8 no
H283 C28 H282 111.6 no
C27 C28 H281 106.9 no
H283 C28 H281 109.1 no
H282 C28 H281 111.0 no

loop_
_geom_bond_atom_site_label_1
_geom_bond_atom_site_label_2
_geom_bond_distance
_geom_bond_publ_flag
O1 C2 1.427(3) yes
O1 C5 1.313(3) yes
C2 H23 0.956 no
C2 H22 0.940 no
C2 H21 0.937 no
C5 O6 1.176(3) yes
C5 C7 1.518(4) yes
C7 N8 1.427(3) yes
C7 C18 1.534(3) yes
C7 C27 1.531(4) yes
N8 C9 1.404(3) yes
N8 C19 1.441(3) yes
C9 C10 1.377(4) yes
C9 C15 1.376(4) yes
C10 C11 1.361(4) yes
C10 H101 0.941 no
C11 C12 1.358(5) yes
C11 H111 0.939 no
C12 C13 1.489(4) yes
C12 C14 1.364(4) yes
C13 H133 0.959 no
C13 H131 0.965 no
C13 H132 0.973 no
C14 C15 1.379(4) yes
C14 H141 0.952 no
C15 C16 1.491(4) yes
C16 N17 1.421(3) yes
C16 H162 0.980 no
C16 H161 0.962 no
N17 C18 1.427(3) yes
N17 C21 1.413(3) yes
C18 H182 0.985 no
C18 H181 0.978 no
C19 C20 1.500(3) yes
C19 H192 0.961 no
C19 H191 1.015 no
C20 C21 1.371(4) yes
C20 C25 1.379(4) yes
C21 C22 1.370(3) yes
C22 C23 1.360(4) yes
C22 H221 0.955 no
C23 C24 1.362(4) yes
C23 H231 0.938 no
C24 C25 1.360(4) yes
C24 C26 1.480(4) yes
C25 H251 0.952 no
C26 H263 0.965 no
C26 H262 0.942 no
C26 H261 0.964 no
O4 C27 1.182(3) yes
C27 C28 1.479(4) yes
C28 H283 0.949 no
C28 H282 0.921 no
C28 H281 0.966 no

loop_
_geom_hbond_atom_site_label_D
_geom_hbond_atom_site_label_H
_geom_hbond_atom_site_label_A
_geom_hbond_site_symmetry_A
_geom_hbond_angle_DHA
_geom_hbond_distance_DH
_geom_hbond_distance_HA
_geom_hbond_distance_DA
_geom_hbond_publ_flag
C16 H162 O4 . 127 0.98 2.44 3.130(4) yes
C14 H141 O6 3_455 171 0.95 2.51 3.458(4) yes
